data_4332947
loop_
_publ_author_name
'Han, Mi-Kyung'
'Wu, Ya-Qiao'
'Kramer, Matthew'
'Vatovez, Benjamin'
'Grandjean, Fernande'
'Long, Gary J.'
'Miller, Gordon J.'

_publ_section_title
;
 Superstructure in RE2-xFe4Si14-y(RE = Y, Gd&#x2212;Lu) Characterized by
 Diffraction, Electron Microscopy, and M\"ossbauer Spectroscopy
;
_journal_issue 26
_journal_name_full 'Inorganic Chemistry'
_journal_page_first 10503
_journal_page_last 10519
_journal_paper_doi 10.1021/ic061117c
_journal_volume 45
_journal_year 2006
_chemical_formula_sum 'Fe4 Si9.9 Tm1.2'
_chemical_formula_weight 704.21
_chemical_name_systematic
; 
 ? 
;
_space_group_IT_number 194
_symmetry_cell_setting hexagonal
_symmetry_space_group_name_Hall '-P 6c 2c'
_symmetry_space_group_name_H-M 'P 63/m m c'
_atom_sites_solution_hydrogens geom
_atom_sites_solution_primary direct
_atom_sites_solution_secondary difmap
_audit_creation_method SHELXL-97
_cell_angle_alpha 90.00
_cell_angle_beta 90.00
_cell_angle_gamma 120.00
_cell_formula_units_Z 1
_cell_length_a 3.9256(6)
_cell_length_b 3.9256(6)
_cell_length_c 15.263(3)
_cell_measurement_temperature 293(2)
_cell_volume 203.70(6)
_computing_cell_refinement 'Bruker XSCANS'
_computing_data_collection 'Bruker XSCANS'
_computing_data_reduction 'Bruker SHELXTL'
_computing_molecular_graphics 'Bruker SHELXTL'
_computing_publication_material 'Bruker SHELXTL'
_computing_structure_refinement 'SHELXL-97 (Sheldrick, 1997)'
_computing_structure_solution 'SHELXS-97 (Sheldrick, 1990)'
_diffrn_ambient_temperature 293(2)
_diffrn_measured_fraction_theta_full 1.000
_diffrn_measured_fraction_theta_max 0.992
_diffrn_measurement_device_type 'Bruker P4'
_diffrn_measurement_method '\w scans'
_diffrn_radiation_monochromator graphite
_diffrn_radiation_source 'fine-focus sealed tube'
_diffrn_radiation_type MoK\a
_diffrn_radiation_wavelength 0.71073
_diffrn_reflns_av_R_equivalents 0.0255
_diffrn_reflns_av_sigmaI/netI 0.0118
_diffrn_reflns_limit_h_max 5
_diffrn_reflns_limit_h_min -5
_diffrn_reflns_limit_k_max 5
_diffrn_reflns_limit_k_min -5
_diffrn_reflns_limit_l_max 19
_diffrn_reflns_limit_l_min -19
_diffrn_reflns_number 1594
_diffrn_reflns_theta_full 25.00
_diffrn_reflns_theta_max 28.05
_diffrn_reflns_theta_min 2.67
_exptl_absorpt_coefficient_mu 21.261
_exptl_absorpt_correction_type none
_exptl_crystal_colour metallic
_exptl_crystal_density_diffrn 5.741
_exptl_crystal_density_method 'not measured'
_exptl_crystal_F_000 325
_exptl_crystal_size_max 0.055
_exptl_crystal_size_mid 0.045
_exptl_crystal_size_min 0.035
_refine_diff_density_max 1.184
_refine_diff_density_min -0.591
_refine_diff_density_rms 0.134
_refine_ls_extinction_coef 0.043(3)
_refine_ls_extinction_expression Fc^*^=kFc[1+0.001xFc^2^\l^3^/sin(2\q)]^-1/4^
_refine_ls_extinction_method SHELXL
_refine_ls_goodness_of_fit_ref 1.197
_refine_ls_hydrogen_treatment mixed
_refine_ls_matrix_type full
_refine_ls_number_parameters 20
_refine_ls_number_reflns 127
_refine_ls_number_restraints 0
_refine_ls_restrained_S_all 1.197
_refine_ls_R_factor_all 0.0169
_refine_ls_R_factor_gt 0.0169
_refine_ls_shift/su_max 0.000
_refine_ls_shift/su_mean 0.000
_refine_ls_structure_factor_coef Fsqd
_refine_ls_weighting_details 'calc w=1/[\s^2^(Fo^2^)+(0.0165P)^2^+0.9898P] where P=(Fo^2^+2Fc^2^)/3'
_refine_ls_weighting_scheme calc
_refine_ls_wR_factor_gt 0.0394
_refine_ls_wR_factor_ref 0.0394
_reflns_number_gt 127
_reflns_number_total 127
_reflns_threshold_expression >2sigma(I)
_cod_data_source_file ic061117csup7.cif
_cod_data_source_block p63mmc
_cod_depositor_comments
;
The following automatic conversions were performed:

'_symmetry_cell_setting' value 'Hexagonal' changed to 'hexagonal'
according to /home/saulius/struct/CIF-dictionaries/cif_core.dic
dictionary named 'cif_core.dic' version 2.4.2 from 2011-04-26.

Automatic conversion script
Id: cif_fix_values 1891 2012-01-12 08:04:46Z andrius 
;
_cod_original_sg_symbol_H-M P6(3)/mmc
_cod_original_formula_sum 'Fe4 Si9.90 Tm1.20'
_cod_database_code 4332947

loop_
_symmetry_equiv_pos_as_xyz
'x, y, z'
'-y, x-y, z'
'-x+y, -x, z'
'-x, -y, z+1/2'
'y, -x+y, z+1/2'
'x-y, x, z+1/2'
'y, x, -z'
'x-y, -y, -z'
'-x, -x+y, -z'
'-y, -x, -z+1/2'
'-x+y, y, -z+1/2'
'x, x-y, -z+1/2'
'-x, -y, -z'
'y, -x+y, -z'
'x-y, x, -z'
'x, y, -z-1/2'
'-y, x-y, -z-1/2'
'-x+y, -x, -z-1/2'
'-y, -x, z'
'-x+y, y, z'
'x, x-y, z'
'y, x, z-1/2'
'x-y, -y, z-1/2'
'-x, -x+y, z-1/2'

loop_
_atom_site_label
_atom_site_type_symbol
_atom_site_fract_x
_atom_site_fract_y
_atom_site_fract_z
_atom_site_U_iso_or_equiv
_atom_site_adp_type
_atom_site_occupancy
_atom_site_symmetry_multiplicity
_atom_site_calc_flag
_atom_site_refinement_flags
Tm1 Tm 0.6667 0.3333 0.2500 0.0065(3) Uani 0.603(3) 12 d SP
Fe2 Fe 0.3333 0.6667 0.39205(6) 0.0063(4) Uani 1 6 d S
Si3 Si 0.6667 0.3333 0.45445(13) 0.0069(5) Uani 1 6 d S
Si4 Si 0.0000 0.0000 0.63397(13) 0.0076(5) Uani 1 6 d S
Si5 Si 0.0694(18) 0.5347(9) 0.2500 0.0157(17) Uani 0.316(7) 4 d SP

loop_
_atom_site_aniso_label
_atom_site_aniso_U_11
_atom_site_aniso_U_22
_atom_site_aniso_U_33
_atom_site_aniso_U_23
_atom_site_aniso_U_13
_atom_site_aniso_U_12
Tm1 0.0068(3) 0.0068(3) 0.0059(4) 0.000 0.000 0.00338(16)
Fe2 0.0063(4) 0.0063(4) 0.0062(5) 0.000 0.000 0.0032(2)
Si3 0.0072(6) 0.0072(6) 0.0064(8) 0.000 0.000 0.0036(3)
Si4 0.0070(6) 0.0070(6) 0.0087(9) 0.000 0.000 0.0035(3)
Si5 0.026(4) 0.017(2) 0.007(2) 0.000 0.000 0.0131(18)

loop_
_atom_type_symbol
_atom_type_description
_atom_type_scat_dispersion_real
_atom_type_scat_dispersion_imag
_atom_type_scat_source
Si Si 0.0817 0.0704 'International Tables Vol C Tables 4.2.6.8 and 6.1.1.4'
Fe Fe 0.3463 0.8444 'International Tables Vol C Tables 4.2.6.8 and 6.1.1.4'
Tm Tm -0.3139 5.2483 'International Tables Vol C Tables 4.2.6.8 and 6.1.1.4'

loop_
_geom_angle_atom_site_label_1
_geom_angle_atom_site_label_2
_geom_angle_atom_site_label_3
_geom_angle
_geom_angle_site_symmetry_1
_geom_angle_site_symmetry_3
Si5 Tm1 Si5 120.000(1) 3 1_655
Si5 Tm1 Si5 120.0 3 2_665
Si5 Tm1 Si5 120.000(1) 1_655 2_665
Si5 Tm1 Si5 15.97(9) 3 1_545
Si5 Tm1 Si5 135.97(9) 1_655 1_545
Si5 Tm1 Si5 104.03(9) 2_665 1_545
Si5 Tm1 Si5 104.03(9) 3 2_765
Si5 Tm1 Si5 15.97(9) 1_655 2_765
Si5 Tm1 Si5 135.97(9) 2_665 2_765
Si5 Tm1 Si5 120.0 1_545 2_765
Si5 Tm1 Si5 135.97(9) 3 3_665
Si5 Tm1 Si5 15.97(9) 1_655 3_665
Si5 Tm1 Si5 104.03(9) 2_665 3_665
Si5 Tm1 Si5 151.95(17) 1_545 3_665
Si5 Tm1 Si5 31.95(17) 2_765 3_665
Si5 Tm1 Si5 15.97(9) 3 2_655
Si5 Tm1 Si5 104.03(9) 1_655 2_655
Si5 Tm1 Si5 135.97(9) 2_665 2_655
Si5 Tm1 Si5 31.95(17) 1_545 2_655
Si5 Tm1 Si5 88.05(17) 2_765 2_655
Si5 Tm1 Si5 120.000(1) 3_665 2_655
Si5 Tm1 Si5 135.97(9) 3 3_565
Si5 Tm1 Si5 104.03(9) 1_655 3_565
Si5 Tm1 Si5 15.97(9) 2_665 3_565
Si5 Tm1 Si5 120.000(2) 1_545 3_565
Si5 Tm1 Si5 120.000(2) 2_765 3_565
Si5 Tm1 Si5 88.05(17) 3_665 3_565
Si5 Tm1 Si5 151.95(17) 2_655 3_565
Si5 Tm1 Si5 104.03(9) 3 .
Si5 Tm1 Si5 135.97(9) 1_655 .
Si5 Tm1 Si5 15.97(9) 2_665 .
Si5 Tm1 Si5 88.05(17) 1_545 .
Si5 Tm1 Si5 151.95(17) 2_765 .
Si5 Tm1 Si5 120.000(2) 3_665 .
Si5 Tm1 Si5 120.000(2) 2_655 .
Si5 Tm1 Si5 31.95(17) 3_565 .
Si5 Tm1 Si4 66.797(10) 3 4_554
Si5 Tm1 Si4 142.00(3) 1_655 4_554
Si5 Tm1 Si4 66.798(10) 2_665 4_554
Si5 Tm1 Si4 55.49(6) 1_545 4_554
Si5 Tm1 Si4 139.25(4) 2_765 4_554
Si5 Tm1 Si4 139.25(4) 3_665 4_554
Si5 Tm1 Si4 78.99(7) 2_655 4_554
Si5 Tm1 Si4 78.99(7) 3_565 4_554
Si5 Tm1 Si4 55.49(6) . 4_554
Si5 Tm1 Si4 142.00(3) 3 13_666
Si5 Tm1 Si4 66.797(10) 1_655 13_666
Si5 Tm1 Si4 66.797(10) 2_665 13_666
Si5 Tm1 Si4 139.25(4) 1_545 13_666
Si5 Tm1 Si4 78.99(7) 2_765 13_666
Si5 Tm1 Si4 55.49(6) 3_665 13_666
Si5 Tm1 Si4 139.25(4) 2_655 13_666
Si5 Tm1 Si4 55.49(6) 3_565 13_666
Si5 Tm1 Si4 78.99(7) . 13_666
Si4 Tm1 Si4 133.59(2) 4_554 13_666
Si5 Tm1 Si4 66.797(10) 3 4_654
Si5 Tm1 Si4 66.798(10) 1_655 4_654
Si5 Tm1 Si4 142.00(3) 2_665 4_654
Si5 Tm1 Si4 78.99(7) 1_545 4_654
Si5 Tm1 Si4 55.49(6) 2_765 4_654
Si5 Tm1 Si4 78.99(7) 3_665 4_654
Si5 Tm1 Si4 55.49(6) 2_655 4_654
Si5 Tm1 Si4 139.25(4) 3_565 4_654
Si5 Tm1 Si4 139.25(4) . 4_654
Si4 Tm1 Si4 86.06(5) 4_554 4_654
Si4 Tm1 Si4 133.59(2) 13_666 4_654
Si4 Fe2 Si4 117.09(3) 13_566 13_556
Si4 Fe2 Si4 117.09(3) 13_566 13_666
Si4 Fe2 Si4 117.09(3) 13_556 13_666
Si4 Fe2 Si3 99.94(5) 13_566 13_666
Si4 Fe2 Si3 99.94(5) 13_556 13_666
Si4 Fe2 Si3 99.94(5) 13_666 13_666
Si4 Fe2 Si5 69.65(7) 13_566 .
Si4 Fe2 Si5 69.65(7) 13_556 .
Si4 Fe2 Si5 102.55(15) 13_666 .
Si3 Fe2 Si5 157.51(14) 13_666 .
Si4 Fe2 Si5 69.65(7) 13_566 3_565
Si4 Fe2 Si5 102.55(15) 13_556 3_565
Si4 Fe2 Si5 69.65(7) 13_666 3_565
Si3 Fe2 Si5 157.51(14) 13_666 3_565
Si5 Fe2 Si5 38.7(2) . 3_565
Si4 Fe2 Si5 102.55(15) 13_566 2_665
Si4 Fe2 Si5 69.65(7) 13_556 2_665
Si4 Fe2 Si5 69.65(7) 13_666 2_665
Si3 Fe2 Si5 157.51(14) 13_666 2_665
Si5 Fe2 Si5 38.7(2) . 2_665
Si5 Fe2 Si5 38.7(2) 3_565 2_665
Si4 Fe2 Si3 67.22(3) 13_566 1_565
Si4 Fe2 Si3 167.15(8) 13_556 1_565
Si4 Fe2 Si3 67.22(3) 13_666 1_565
Si3 Fe2 Si3 67.21(5) 13_666 1_565
Si5 Fe2 Si3 122.29(7) . 1_565
Si5 Fe2 Si3 90.31(15) 3_565 1_565
Si5 Fe2 Si3 122.29(7) 2_665 1_565
Si4 Fe2 Si3 67.22(3) 13_566 1_455
Si4 Fe2 Si3 67.22(3) 13_556 1_455
Si4 Fe2 Si3 167.15(8) 13_666 1_455
Si3 Fe2 Si3 67.21(5) 13_666 1_455
Si5 Fe2 Si3 90.31(15) . 1_455
Si5 Fe2 Si3 122.29(6) 3_565 1_455
Si5 Fe2 Si3 122.29(7) 2_665 1_455
Si3 Fe2 Si3 105.95(5) 1_565 1_455
Si4 Fe2 Si3 167.15(8) 13_566 .
Si4 Fe2 Si3 67.22(3) 13_556 .
Si4 Fe2 Si3 67.22(3) 13_666 .
Si3 Fe2 Si3 67.21(5) 13_666 .
Si5 Fe2 Si3 122.29(7) . .
Si5 Fe2 Si3 122.29(7) 3_565 .
Si5 Fe2 Si3 90.31(14) 2_665 .
Si3 Fe2 Si3 105.95(5) 1_565 .
Si3 Fe2 Si3 105.95(5) 1_455 .
Si4 Fe2 Tm1 61.63(4) 13_566 1_455
Si4 Fe2 Tm1 61.63(4) 13_556 1_455
Si4 Fe2 Tm1 126.33(6) 13_666 1_455
Si3 Fe2 Tm1 133.730(15) 13_666 1_455
Si5 Fe2 Tm1 23.78(14) . 1_455
Si5 Fe2 Tm1 59.96(10) 3_565 1_455
Si5 Fe2 Tm1 59.96(10) 2_665 1_455
Si3 Fe2 Tm1 126.93(3) 1_565 1_455
Si3 Fe2 Tm1 66.52(5) 1_455 1_455
Si3 Fe2 Tm1 126.93(3) . 1_455
Si4 Fe2 Tm1 61.63(4) 13_566 1_565
Si4 Fe2 Tm1 126.33(6) 13_556 1_565
Si4 Fe2 Tm1 61.63(4) 13_666 1_565
Si3 Fe2 Tm1 133.730(15) 13_666 1_565
Si5 Fe2 Tm1 59.96(10) . 1_565
Si5 Fe2 Tm1 23.78(14) 3_565 1_565
Si5 Fe2 Tm1 59.96(10) 2_665 1_565
Si3 Fe2 Tm1 66.52(5) 1_565 1_565
Si3 Fe2 Tm1 126.93(3) 1_455 1_565
Si3 Fe2 Tm1 126.93(3) . 1_565
Tm1 Fe2 Tm1 77.48(2) 1_455 1_565
Fe2 Si3 Fe2 112.79(5) 13_666 1_545
Fe2 Si3 Fe2 112.79(5) 13_666 1_655
Fe2 Si3 Fe2 105.95(5) 1_545 1_655
Fe2 Si3 Fe2 112.79(5) 13_666 .
Fe2 Si3 Fe2 105.95(5) 1_545 .
Fe2 Si3 Fe2 105.95(5) 1_655 .
Fe2 Si3 Si4 120.77(5) 13_666 13_656
Fe2 Si3 Si4 53.54(2) 1_545 13_656
Fe2 Si3 Si4 53.54(2) 1_655 13_656
Fe2 Si3 Si4 126.44(9) . 13_656
Fe2 Si3 Si4 120.77(5) 13_666 13_556
Fe2 Si3 Si4 53.54(2) 1_545 13_556
Fe2 Si3 Si4 126.44(9) 1_655 13_556
Fe2 Si3 Si4 53.54(2) . 13_556
Si4 Si3 Si4 96.16(7) 13_656 13_556
Fe2 Si3 Si4 120.77(5) 13_666 13_666
Fe2 Si3 Si4 126.44(9) 1_545 13_666
Fe2 Si3 Si4 53.54(2) 1_655 13_666
Fe2 Si3 Si4 53.54(2) . 13_666
Si4 Si3 Si4 96.16(7) 13_656 13_666
Si4 Si3 Si4 96.16(7) 13_556 13_666
Fe2 Si3 Si3 58.47(7) 13_666 13_766
Fe2 Si3 Si3 126.548(13) 1_545 13_766
Fe2 Si3 Si3 54.32(4) 1_655 13_766
Fe2 Si3 Si3 126.548(13) . 13_766
Si4 Si3 Si3 84.34(4) 13_656 13_766
Si4 Si3 Si3 179.24(11) 13_556 13_766
Si4 Si3 Si3 84.34(4) 13_666 13_766
Fe2 Si3 Si3 58.47(7) 13_666 13_656
Fe2 Si3 Si3 54.32(4) 1_545 13_656
Fe2 Si3 Si3 126.548(13) 1_655 13_656
Fe2 Si3 Si3 126.548(13) . 13_656
Si4 Si3 Si3 84.34(4) 13_656 13_656
Si4 Si3 Si3 84.34(4) 13_556 13_656
Si4 Si3 Si3 179.24(11) 13_666 13_656
Si3 Si3 Si3 95.15(10) 13_766 13_656
Fe2 Si3 Si3 58.47(7) 13_666 13_666
Fe2 Si3 Si3 126.548(13) 1_545 13_666
Fe2 Si3 Si3 126.548(13) 1_655 13_666
Fe2 Si3 Si3 54.32(4) . 13_666
Si4 Si3 Si3 179.24(11) 13_656 13_666
Si4 Si3 Si3 84.34(4) 13_556 13_666
Si4 Si3 Si3 84.34(4) 13_666 13_666
Si3 Si3 Si3 95.15(10) 13_766 13_666
Si3 Si3 Si3 95.15(10) 13_656 13_666
Fe2 Si3 Tm1 180.0 13_666 .
Fe2 Si3 Tm1 67.21(5) 1_545 .
Fe2 Si3 Tm1 67.21(5) 1_655 .
Fe2 Si3 Tm1 67.21(5) . .
Si4 Si3 Tm1 59.23(5) 13_656 .
Si4 Si3 Tm1 59.23(5) 13_556 .
Si4 Si3 Tm1 59.23(5) 13_666 .
Si3 Si3 Tm1 121.53(7) 13_766 .
Si3 Si3 Tm1 121.53(7) 13_656 .
Si3 Si3 Tm1 121.53(7) 13_666 .
Fe2 Si4 Fe2 117.09(3) 13_566 13_556
Fe2 Si4 Fe2 117.09(3) 13_566 13_666
Fe2 Si4 Fe2 117.09(3) 13_556 13_666
Fe2 Si4 Si3 139.29(9) 13_566 13_656
Fe2 Si4 Si3 59.24(2) 13_556 13_656
Fe2 Si4 Si3 59.24(2) 13_666 13_656
Fe2 Si4 Si3 59.24(2) 13_566 13_556
Fe2 Si4 Si3 59.24(2) 13_556 13_556
Fe2 Si4 Si3 139.29(9) 13_666 13_556
Si3 Si4 Si3 96.16(7) 13_656 13_556
Fe2 Si4 Si3 59.24(2) 13_566 13_666
Fe2 Si4 Si3 139.29(9) 13_556 13_666
Fe2 Si4 Si3 59.24(2) 13_666 13_666
Si3 Si4 Si3 96.16(7) 13_656 13_666
Si3 Si4 Si3 96.16(7) 13_556 13_666
Fe2 Si4 Si5 134.61(12) 13_566 15_656
Fe2 Si4 Si5 101.69(14) 13_556 15_656
Fe2 Si4 Si5 55.98(8) 13_666 15_656
Si3 Si4 Si5 80.17(7) 13_656 15_656
Si3 Si4 Si5 158.41(14) 13_556 15_656
Si3 Si4 Si5 105.37(13) 13_666 15_656
Fe2 Si4 Si5 55.98(8) 13_566 13_566
Fe2 Si4 Si5 134.61(12) 13_556 13_566
Fe2 Si4 Si5 101.69(14) 13_666 13_566
Si3 Si4 Si5 158.41(13) 13_656 13_566
Si3 Si4 Si5 105.37(12) 13_556 13_566
Si3 Si4 Si5 80.17(7) 13_666 13_566
Si5 Si4 Si5 80.34(5) 15_656 13_566
Fe2 Si4 Si5 101.69(14) 13_566 14_556
Fe2 Si4 Si5 134.61(12) 13_556 14_556
Fe2 Si4 Si5 55.98(8) 13_666 14_556
Si3 Si4 Si5 105.37(13) 13_656 14_556
Si3 Si4 Si5 158.41(13) 13_556 14_556
Si3 Si4 Si5 80.17(7) 13_666 14_556
Si5 Si4 Si5 34.1(2) 15_656 14_556
Si5 Si4 Si5 53.1(2) 13_566 14_556
Fe2 Si4 Si5 101.69(14) 13_566 14_446
Fe2 Si4 Si5 55.98(8) 13_556 14_446
Fe2 Si4 Si5 134.61(12) 13_666 14_446
Si3 Si4 Si5 105.37(13) 13_656 14_446
Si3 Si4 Si5 80.17(7) 13_556 14_446
Si3 Si4 Si5 158.41(13) 13_666 14_446
Si5 Si4 Si5 80.34(5) 15_656 14_446
Si5 Si4 Si5 80.34(5) 13_566 14_446
Si5 Si4 Si5 95.38(7) 14_556 14_446
Fe2 Si4 Si5 55.98(8) 13_566 15_556
Fe2 Si4 Si5 101.69(14) 13_556 15_556
Fe2 Si4 Si5 134.61(12) 13_666 15_556
Si3 Si4 Si5 158.41(13) 13_656 15_556
Si3 Si4 Si5 80.17(7) 13_556 15_556
Si3 Si4 Si5 105.37(12) 13_666 15_556
Si5 Si4 Si5 95.38(7) 15_656 15_556
Si5 Si4 Si5 34.1(2) 13_566 15_556
Si5 Si4 Si5 80.34(5) 14_556 15_556
Si5 Si4 Si5 53.1(2) 14_446 15_556
Fe2 Si4 Si5 134.61(12) 13_566 13_556
Fe2 Si4 Si5 55.98(8) 13_556 13_556
Fe2 Si4 Si5 101.69(14) 13_666 13_556
Si3 Si4 Si5 80.17(7) 13_656 13_556
Si3 Si4 Si5 105.37(13) 13_556 13_556
Si3 Si4 Si5 158.41(14) 13_666 13_556
Si5 Si4 Si5 53.1(2) 15_656 13_556
Si5 Si4 Si5 95.38(7) 13_566 13_556
Si5 Si4 Si5 80.34(5) 14_556 13_556
Si5 Si4 Si5 34.1(2) 14_446 13_556
Si5 Si4 Si5 80.34(5) 15_556 13_556
Tm1 Si5 Si5 150.0 1_455 3_565
Tm1 Si5 Si5 150.0 1_455 2_665
Si5 Si5 Si5 60.0 3_565 2_665
Tm1 Si5 Fe2 112.49(14) 1_455 .
Si5 Si5 Fe2 70.66(12) 3_565 .
Si5 Si5 Fe2 70.66(12) 2_665 .
Tm1 Si5 Fe2 112.49(14) 1_455 16_556
Si5 Si5 Fe2 70.66(12) 3_565 16_556
Si5 Si5 Fe2 70.66(12) 2_665 16_556
Fe2 Si5 Fe2 135.0(3) . 16_556
Tm1 Si5 Si5 30.0 1_455 3_455
Si5 Si5 Si5 180.0(7) 3_565 3_455
Si5 Si5 Si5 120.000(1) 2_665 3_455
Fe2 Si5 Si5 109.34(12) . 3_455
Fe2 Si5 Si5 109.34(12) 16_556 3_455
Tm1 Si5 Si5 30.0 1_455 2_565
Si5 Si5 Si5 120.0 3_565 2_565
Si5 Si5 Si5 180.0 2_665 2_565
Fe2 Si5 Si5 109.34(12) . 2_565
Fe2 Si5 Si5 109.34(12) 16_556 2_565
Si5 Si5 Si5 60.0 3_455 2_565
Tm1 Si5 Si4 84.90(13) 1_455 13_566
Si5 Si5 Si4 72.97(12) 3_565 13_566
Si5 Si5 Si4 116.53(12) 2_665 13_566
Fe2 Si5 Si4 54.37(3) . 13_566
Fe2 Si5 Si4 130.58(9) 16_556 13_566
Si5 Si5 Si4 107.03(12) 3_455 13_566
Si5 Si5 Si4 63.47(12) 2_565 13_566
Tm1 Si5 Si4 84.90(13) 1_455 4_564
Si5 Si5 Si4 72.97(12) 3_565 4_564
Si5 Si5 Si4 116.53(12) 2_665 4_564
Fe2 Si5 Si4 130.58(9) . 4_564
Fe2 Si5 Si4 54.37(3) 16_556 4_564
Si5 Si5 Si4 107.03(12) 3_455 4_564
Si5 Si5 Si4 63.47(12) 2_565 4_564
Si4 Si5 Si4 83.71(7) 13_566 4_564
Tm1 Si5 Si4 84.90(13) 1_455 4_554
Si5 Si5 Si4 116.53(12) 3_565 4_554
Si5 Si5 Si4 72.97(12) 2_665 4_554
Fe2 Si5 Si4 130.58(9) . 4_554
Fe2 Si5 Si4 54.37(3) 16_556 4_554
Si5 Si5 Si4 63.47(12) 3_455 4_554
Si5 Si5 Si4 107.03(12) 2_565 4_554
Si4 Si5 Si4 169.8(3) 13_566 4_554
Si4 Si5 Si4 95.38(7) 4_564 4_554
Tm1 Si5 Si4 84.90(13) 1_455 13_556
Si5 Si5 Si4 116.53(12) 3_565 13_556
Si5 Si5 Si4 72.97(12) 2_665 13_556
Fe2 Si5 Si4 54.37(3) . 13_556
Fe2 Si5 Si4 130.58(9) 16_556 13_556
Si5 Si5 Si4 63.47(12) 3_455 13_556
Si5 Si5 Si4 107.03(12) 2_565 13_556
Si4 Si5 Si4 95.38(7) 13_566 13_556
Si4 Si5 Si4 169.8(3) 4_564 13_556
Si4 Si5 Si4 83.71(7) 4_554 13_556
Tm1 Si5 Tm1 135.97(9) 1_455 1_565
Si5 Si5 Tm1 14.03(9) 3_565 1_565
Si5 Si5 Tm1 74.03(9) 2_665 1_565
Fe2 Si5 Tm1 74.04(12) . 1_565
Fe2 Si5 Tm1 74.04(12) 16_556 1_565
Si5 Si5 Tm1 165.97(9) 3_455 1_565
Si5 Si5 Tm1 105.97(9) 2_565 1_565
Si4 Si5 Tm1 63.25(6) 13_566 1_565
Si4 Si5 Tm1 63.25(6) 4_564 1_565
Si4 Si5 Tm1 125.30(16) 4_554 1_565
Si4 Si5 Tm1 125.30(16) 13_556 1_565

loop_
_geom_bond_atom_site_label_1
_geom_bond_atom_site_label_2
_geom_bond_distance
_geom_bond_site_symmetry_2
Tm1 Si5 1.369(6) 3
Tm1 Si5 1.369(6) 1_655
Tm1 Si5 1.369(6) 2_665
Tm1 Si5 2.824(4) 1_545
Tm1 Si5 2.824(4) 2_765
Tm1 Si5 2.824(4) 3_665
Tm1 Si5 2.824(4) 2_655
Tm1 Si5 2.824(4) 3_565
Tm1 Si5 2.824(4) .
Tm1 Si4 2.8763(12) 4_554
Tm1 Si4 2.8763(12) 13_666
Tm1 Si4 2.8763(12) 4_654
Fe2 Si4 2.3010(5) 13_566
Fe2 Si4 2.3010(5) 13_556
Fe2 Si4 2.3010(5) 13_666
Fe2 Si3 2.343(2) 13_666
Fe2 Si5 2.347(3) .
Fe2 Si5 2.347(3) 3_565
Fe2 Si5 2.347(3) 2_665
Fe2 Si3 2.4584(9) 1_565
Fe2 Si3 2.4584(9) 1_455
Fe2 Si3 2.4584(9) .
Fe2 Tm1 3.1365(8) 1_455
Fe2 Tm1 3.1365(8) 1_565
Si3 Fe2 2.343(2) 13_666
Si3 Fe2 2.4584(9) 1_545
Si3 Fe2 2.4584(9) 1_655
Si3 Si4 2.6378(14) 13_656
Si3 Si4 2.6378(14) 13_556
Si3 Si4 2.6378(14) 13_666
Si3 Si3 2.659(2) 13_766
Si3 Si3 2.659(2) 13_656
Si3 Si3 2.659(2) 13_666
Si4 Fe2 2.3010(5) 13_566
Si4 Fe2 2.3010(5) 13_556
Si4 Fe2 2.3010(5) 13_666
Si4 Si3 2.6378(14) 13_656
Si4 Si3 2.6378(14) 13_556
Si4 Si3 2.6378(14) 13_666
Si4 Si5 2.6542(14) 15_656
Si4 Si5 2.6542(14) 13_566
Si4 Si5 2.6542(14) 14_556
Si4 Si5 2.6542(14) 14_446
Si4 Si5 2.6542(14) 15_556
Si4 Si5 2.6542(14) 13_556
Si5 Tm1 1.369(6) 1_455
Si5 Si5 1.554(11) 3_565
Si5 Si5 1.554(11) 2_665
Si5 Fe2 2.347(3) 16_556
Si5 Si5 2.371(11) 3_455
Si5 Si5 2.371(11) 2_565
Si5 Si4 2.6542(14) 13_566
Si5 Si4 2.6542(14) 4_564
Si5 Si4 2.6542(14) 4_554
Si5 Si4 2.6542(14) 13_556
Si5 Tm1 2.824(4) 1_565
